data_2238507
loop_
_publ_author_name
'Kherfi, Hamza'
'Hamad\`ene, Malika'
'Guehria-La\"idoudi, Achoura'
'Dahaoui, Slimane'
'Lecomte, Claude'

_publ_section_title
;
 Poly[di-\m-aqua-diaquabis(\m~7~-oxalato-\k^9^<i>O</i>^1^:<i>O</i>^1^:<i>O</i>^1^,<i>O</i>^2^:<i>O</i>^2^:<i>O</i>^2'^:<i>O</i>^2'^,<i>O</i>^1'^:<i>O</i>^1'^)calciumdicaesium]
;
_journal_coeditor_code HY2635
_journal_issue 9
_journal_name_full 'Acta Crystallographica Section E'
_journal_page_first m493
_journal_page_last m494
_journal_paper_doi 10.1107/S1600536813022654
_journal_volume 69
_journal_year 2013
_chemical_formula_iupac '[Ca Cs2 (C2 O4)2 (H2 O)4]'
_chemical_formula_moiety 'C4 H8 Ca Cs2 O12'
_chemical_formula_sum 'C4 H8 Ca Cs2 O12'
_chemical_formula_weight 554.00
_chemical_name_systematic
Poly[di-\m-aqua-diaquabis(\m~7~-oxalato-\k^9^<i>O</i>^1^:<i>O</i>^1^:<i>O</i>^1^,<i>O</i>^2^:<i>O</i>^2^:<i>O</i>^2'^:<i>O</i>^2'^,<i>O</i>^1'^:<i>O</i>^1'^)calciumdicaesium]
_space_group_IT_number 15
_symmetry_cell_setting monoclinic
_symmetry_space_group_name_Hall '-C 2yc'
_symmetry_space_group_name_H-M 'C 1 2/c 1'
_atom_sites_solution_hydrogens geom
_atom_sites_solution_primary direct
_atom_sites_solution_secondary difmap
_cell_angle_alpha 90.000
_cell_angle_beta 128.3640(10)
_cell_angle_gamma 90.000
_cell_formula_units_Z 4
_cell_length_a 16.8808(4)
_cell_length_b 7.3212(2)
_cell_length_c 13.5268(3)
_cell_measurement_reflns_used 1722
_cell_measurement_temperature 100(2)
_cell_measurement_theta_max 32.02
_cell_measurement_theta_min 1.92
_cell_volume 1310.79(6)
_computing_cell_refinement 'CrysAlis PRO (Agilent, 2012)'
_computing_data_collection 'CrysAlis PRO (Agilent, 2012)'
_computing_data_reduction 'CrysAlis PRO (Agilent, 2012)'
_computing_molecular_graphics 'ORTEP-3 for Windows (Farrugia, 2012) and DIAMOND (Brandenburg, 1999)'
_computing_publication_material 'WinGX (Farrugia, 2012)'
_computing_structure_refinement 'SHELXL97 (Sheldrick, 2008)'
_computing_structure_solution 'SHELXS97 (Sheldrick, 2008)'
_diffrn_ambient_temperature 100(2)
_diffrn_measured_fraction_theta_full 0.963
_diffrn_measured_fraction_theta_max 0.963
_diffrn_measurement_device_type 'Agilent Xcalibur EOS CCD'
_diffrn_measurement_method 'w scans'
_diffrn_radiation_monochromator graphite
_diffrn_radiation_source 'fine-focus sealed tube'
_diffrn_radiation_type MoK\a
_diffrn_radiation_wavelength 0.71073
_diffrn_reflns_av_R_equivalents 0.0558
_diffrn_reflns_av_sigmaI/netI 0.0255
_diffrn_reflns_limit_h_max 25
_diffrn_reflns_limit_h_min -25
_diffrn_reflns_limit_k_max 10
_diffrn_reflns_limit_k_min -10
_diffrn_reflns_limit_l_max 20
_diffrn_reflns_limit_l_min -20
_diffrn_reflns_number 14337
_diffrn_reflns_theta_full 32.01
_diffrn_reflns_theta_max 32.01
_diffrn_reflns_theta_min 3.09
_exptl_absorpt_coefficient_mu 6.009
_exptl_absorpt_correction_T_max 0.382
_exptl_absorpt_correction_T_min 0.229
_exptl_absorpt_correction_type multi-scan
_exptl_absorpt_process_details '(CrysAlis PRO; Agilent, 2012)'
_exptl_crystal_colour Pink
_exptl_crystal_density_diffrn 2.807
_exptl_crystal_density_method 'not measured'
_exptl_crystal_description Prismatic
_exptl_crystal_F_000 1032
_exptl_crystal_size_max 0.26
_exptl_crystal_size_mid 0.22
_exptl_crystal_size_min 0.16
_refine_diff_density_max 1.651
_refine_diff_density_min -1.137
_refine_ls_extinction_coef 0.0048(4)
_refine_ls_extinction_expression Fc^*^=kFc[1+0.001xFc^2^\l^3^/sin(2\q)]^-1/4^
_refine_ls_extinction_method 'SHELXL97 (Sheldrick, 2008)'
_refine_ls_goodness_of_fit_ref 1.250
_refine_ls_hydrogen_treatment refall
_refine_ls_matrix_type full
_refine_ls_number_parameters 104
_refine_ls_number_reflns 2196
_refine_ls_number_restraints 6
_refine_ls_restrained_S_all 1.248
_refine_ls_R_factor_all 0.0250
_refine_ls_R_factor_gt 0.0241
_refine_ls_shift/su_max 0.000
_refine_ls_shift/su_mean 0.000
_refine_ls_structure_factor_coef Fsqd
_refine_ls_weighting_details 'calc w=1/[\s^2^(Fo^2^)+(0.0199P)^2^+5.1138P] where P=(Fo^2^+2Fc^2^)/3'
_refine_ls_weighting_scheme calc
_refine_ls_wR_factor_gt 0.0601
_refine_ls_wR_factor_ref 0.0602
_reflns_number_gt 2189
_reflns_number_total 2196
_reflns_threshold_expression I>2\s(I)
_cod_data_source_file hy2635.cif
_cod_data_source_block I
_cod_original_sg_symbol_H-M 'C 2/c'
_cod_database_code 2238507
_cod_database_fobs_code 2238507

loop_
_symmetry_equiv_pos_as_xyz
'x, y, z'
'-x, y, -z+1/2'
'x+1/2, y+1/2, z'
'-x+1/2, y+1/2, -z+1/2'
'-x, -y, -z'
'x, -y, z-1/2'
'-x+1/2, -y+1/2, -z'
'x+1/2, -y+1/2, z-1/2'

loop_
_atom_site_type_symbol
_atom_site_label
_atom_site_fract_x
_atom_site_fract_y
_atom_site_fract_z
_atom_site_U_iso_or_equiv
_atom_site_adp_type
_atom_site_calc_flag
_atom_site_refinement_flags
_atom_site_occupancy
_atom_site_symmetry_multiplicity
Cs Cs1 0.152844(10) 0.314498(19) 0.109026(12) 0.01416(8) Uani d . 1 1
Ca Ca1 0.0000 0.33665(10) 0.2500 0.01801(14) Uani d S 1 2
C C1 0.12874(17) 0.1846(3) 0.4980(2) 0.0118(4) Uani d . 1 1
O O1 0.06123(14) 0.3069(2) 0.43831(17) 0.0135(3) Uani d . 1 1
O O2 0.17036(14) 0.1342(3) 0.60819(16) 0.0183(3) Uani d . 1 1
C C2 0.15913(16) 0.0871(3) 0.4234(2) 0.0114(3) Uani d . 1 1
O O4 0.22599(14) -0.0311(3) 0.47650(17) 0.0179(3) Uani d . 1 1
O O3 0.10886(13) 0.1373(2) 0.30886(16) 0.0133(3) Uani d . 1 1
O O1W -0.03349(15) 0.1582(2) -0.15099(18) 0.0161(3) Uani d D 1 1
H H1 -0.071(3) 0.159(6) -0.133(5) 0.033(12) Uiso d D 1 1
H H2 -0.049(4) 0.079(5) -0.202(4) 0.037(12) Uiso d D 1 1
O O2W 0.10155(13) 0.5272(2) 0.28003(17) 0.0162(3) Uani d D 1 1
H H3 0.088(4) 0.632(4) 0.254(4) 0.027(10) Uiso d D 1 1
H H4 0.154(3) 0.532(8) 0.351(3) 0.050(15) Uiso d D 1 1

loop_
_atom_site_aniso_label
_atom_site_aniso_U_11
_atom_site_aniso_U_22
_atom_site_aniso_U_33
_atom_site_aniso_U_12
_atom_site_aniso_U_13
_atom_site_aniso_U_23
Cs1 0.01329(9) 0.01645(10) 0.01254(9) -0.00098(4) 0.00792(7) -0.00063(4)
Ca1 0.0185(3) 0.0180(3) 0.0172(3) 0.000 0.0109(3) 0.000
C1 0.0101(8) 0.0146(9) 0.0100(9) -0.0015(6) 0.0060(7) -0.0013(6)
O1 0.0136(7) 0.0154(7) 0.0114(7) 0.0021(5) 0.0077(6) -0.0001(5)
O2 0.0168(7) 0.0263(9) 0.0110(7) 0.0042(7) 0.0082(6) 0.0034(6)
C2 0.0111(8) 0.0115(8) 0.0113(8) -0.0003(7) 0.0068(7) -0.0013(6)
O4 0.0160(7) 0.0200(8) 0.0154(7) 0.0066(6) 0.0086(6) 0.0012(6)
O3 0.0151(7) 0.0138(7) 0.0110(7) 0.0018(6) 0.0082(6) 0.0005(5)
O1W 0.0188(8) 0.0156(7) 0.0158(8) -0.0026(6) 0.0117(7) -0.0031(6)
O2W 0.0132(7) 0.0142(7) 0.0154(7) -0.0014(6) 0.0060(6) 0.0022(6)

loop_
_atom_type_symbol
_atom_type_description
_atom_type_scat_dispersion_real
_atom_type_scat_dispersion_imag
_atom_type_scat_source
C C 0.0033 0.0016 'International Tables Vol C Tables 4.2.6.8 and 6.1.1.4'
H H 0.0000 0.0000 'International Tables Vol C Tables 4.2.6.8 and 6.1.1.4'
Ca Ca 0.2262 0.3064 'International Tables Vol C Tables 4.2.6.8 and 6.1.1.4'
Cs Cs -0.3680 2.1192 'International Tables Vol C Tables 4.2.6.8 and 6.1.1.4'
O O 0.0106 0.0060 'International Tables Vol C Tables 4.2.6.8 and 6.1.1.4'

loop_
_geom_angle_atom_site_label_1
_geom_angle_atom_site_label_2
_geom_angle_atom_site_label_3
_geom_angle_site_symmetry_1
_geom_angle_site_symmetry_3
_geom_angle
O2 Cs1 O4 7_556 4 93.63(5)
O2 Cs1 O1W 7_556 . 163.78(5)
O4 Cs1 O1W 4 . 98.53(5)
O2 Cs1 O1 7_556 2 110.34(5)
O4 Cs1 O1 4 2 146.74(5)
O1W Cs1 O1 . 2 63.58(5)
O2 Cs1 O2 7_556 6 96.06(5)
O4 Cs1 O2 4 6 106.19(5)
O1W Cs1 O2 . 6 70.28(5)
O1 Cs1 O2 2 6 94.20(5)
O2 Cs1 O1 7_556 6_565 115.89(5)
O4 Cs1 O1 4 6_565 64.42(5)
O1W Cs1 O1 . 6_565 79.29(5)
O1 Cs1 O1 2 6_565 84.04(4)
O2 Cs1 O1 6 6_565 146.60(4)
O2 Cs1 O2W 7_556 . 63.16(5)
O4 Cs1 O2W 4 . 127.09(5)
O1W Cs1 O2W . . 116.03(5)
O1 Cs1 O2W 2 . 53.63(4)
O2 Cs1 O2W 6 . 122.16(4)
O1 Cs1 O2W 6_565 . 83.25(4)
O2 Cs1 O4 7_556 6 109.66(5)
O4 Cs1 O4 4 6 59.65(6)
O1W Cs1 O4 . 6 68.25(5)
O1 Cs1 O4 2 6 127.01(4)
O2 Cs1 O4 6 6 48.27(4)
O1 Cs1 O4 6_565 6 107.77(4)
O2W Cs1 O4 . 6 168.93(4)
O2 Cs1 O3 7_556 . 65.75(5)
O4 Cs1 O3 4 . 158.59(4)
O1W Cs1 O3 . . 100.76(5)
O1 Cs1 O3 2 . 53.03(4)
O2 Cs1 O3 6 . 72.14(4)
O1 Cs1 O3 6_565 . 128.54(4)
O2W Cs1 O3 . . 50.03(4)
O4 Cs1 O3 6 . 120.07(4)
O2 Cs1 C1 7_556 6 112.56(5)
O4 Cs1 C1 4 6 97.66(5)
O1W Cs1 C1 . 6 55.28(5)
O1 Cs1 C1 2 6 94.08(4)
O2 Cs1 C1 6 6 17.78(4)
O1 Cs1 C1 6_565 6 128.86(4)
O2W Cs1 C1 . 6 134.64(5)
O4 Cs1 C1 6 6 38.09(4)
O3 Cs1 C1 . 6 85.85(4)
O2 Cs1 C1 7_556 6_565 98.81(5)
O4 Cs1 C1 4 6_565 56.66(5)
O1W Cs1 C1 . 6_565 96.84(5)
O1 Cs1 C1 2 6_565 95.90(5)
O2 Cs1 C1 6 6_565 157.84(5)
O1 Cs1 C1 6_565 6_565 18.14(4)
O2W Cs1 C1 . 6_565 79.44(5)
O4 Cs1 C1 6 6_565 110.71(4)
O3 Cs1 C1 . 6_565 129.22(4)
C1 Cs1 C1 6 6_565 141.18(6)
O2 Cs1 C2 7_556 6 119.80(5)
O4 Cs1 C2 4 6 75.48(5)
O1W Cs1 C2 . 6 54.11(5)
O1 Cs1 C2 2 6 109.27(4)
O2 Cs1 C2 6 6 37.89(4)
O1 Cs1 C2 6_565 6 111.62(4)
O2W Cs1 C2 . 6 157.40(4)
O4 Cs1 C2 6 6 17.93(4)
O3 Cs1 C2 . 6 108.86(4)
C1 Cs1 C2 6 6 23.10(5)
C1 Cs1 C2 6_565 6 119.95(4)
O2 Cs1 H1 7_556 . 154.3(7)
O4 Cs1 H1 4 . 111.6(6)
O1W Cs1 H1 . . 14.1(5)
O1 Cs1 H1 2 . 49.6(5)
O2 Cs1 H1 6 . 72.7(8)
O1 Cs1 H1 6_565 . 81.2(8)
O2W Cs1 H1 . . 102.6(6)
O4 Cs1 H1 6 . 80.5(6)
O3 Cs1 H1 . . 88.6(6)
C1 Cs1 H1 6 . 60.7(8)
C1 Cs1 H1 6_565 . 99.3(8)
C2 Cs1 H1 6 . 64.9(6)
O2W Ca1 O2W 2 . 94.03(11)
O2W Ca1 O3 2 2 88.28(7)
O2W Ca1 O3 . 2 170.75(7)
O2W Ca1 O3 2 . 170.75(7)
O2W Ca1 O3 . . 88.28(7)
O3 Ca1 O3 2 . 90.86(10)
O2W Ca1 O1 2 . 91.87(7)
O2W Ca1 O1 . . 96.30(7)
O3 Ca1 O1 2 . 92.57(7)
O3 Ca1 O1 . . 78.97(7)
O2W Ca1 O1 2 2 96.30(7)
O2W Ca1 O1 . 2 91.87(7)
O3 Ca1 O1 2 2 78.97(7)
O3 Ca1 O1 . 2 92.57(7)
O1 Ca1 O1 . 2 168.01(10)
O2W Ca1 C1 2 2 95.70(7)
O2W Ca1 C1 . 2 115.59(7)
O3 Ca1 C1 2 2 55.22(6)
O3 Ca1 C1 . 2 91.35(7)
O1 Ca1 C1 . 2 146.48(7)
O1 Ca1 C1 2 2 23.78(6)
O2W Ca1 C1 2 . 115.59(7)
O2W Ca1 C1 . . 95.70(7)
O3 Ca1 C1 2 . 91.35(7)
O3 Ca1 C1 . . 55.22(6)
O1 Ca1 C1 . . 23.78(6)
O1 Ca1 C1 2 . 146.48(7)
C1 Ca1 C1 2 . 134.14(9)
O2W Ca1 C2 2 2 91.60(7)
O2W Ca1 C2 . 2 147.17(7)
O3 Ca1 C2 2 2 23.63(6)
O3 Ca1 C2 . 2 91.29(7)
O1 Ca1 C2 . 2 115.82(7)
O1 Ca1 C2 2 2 55.35(6)
C1 Ca1 C2 2 2 31.60(6)
C1 Ca1 C2 . 2 110.84(6)
O2W Ca1 C2 2 . 147.17(7)
O2W Ca1 C2 . . 91.60(6)
O3 Ca1 C2 2 . 91.29(7)
O3 Ca1 C2 . . 23.63(6)
O1 Ca1 C2 . . 55.35(6)
O1 Ca1 C2 2 . 115.82(7)
C1 Ca1 C2 2 . 110.84(6)
C1 Ca1 C2 . . 31.60(6)
C2 Ca1 C2 2 . 100.91(9)
O2W Ca1 Cs1 2 2 54.62(5)
O2W Ca1 Cs1 . 2 129.31(6)
O3 Ca1 Cs1 2 2 58.85(5)
O3 Ca1 Cs1 . 2 117.46(5)
O1 Ca1 Cs1 . 2 52.98(5)
O1 Ca1 Cs1 2 2 126.43(5)
C1 Ca1 Cs1 2 2 107.11(5)
C1 Ca1 Cs1 . 2 71.01(5)
C2 Ca1 Cs1 2 2 79.22(4)
C2 Ca1 Cs1 . 2 97.83(4)
O2W Ca1 Cs1 2 . 129.31(6)
O2W Ca1 Cs1 . . 54.62(5)
O3 Ca1 Cs1 2 . 117.46(5)
O3 Ca1 Cs1 . . 58.85(5)
O1 Ca1 Cs1 . . 126.43(5)
O1 Ca1 Cs1 2 . 52.98(5)
C1 Ca1 Cs1 2 . 71.01(5)
C1 Ca1 Cs1 . . 107.11(5)
C2 Ca1 Cs1 2 . 97.83(4)
C2 Ca1 Cs1 . . 79.22(4)
Cs1 Ca1 Cs1 2 . 175.41(2)
O2W Ca1 H3 2 . 80.6(9)
O2W Ca1 H3 . . 14.7(9)
O3 Ca1 H3 2 . 161.3(9)
O3 Ca1 H3 . . 102.5(9)
O1 Ca1 H3 . . 102.7(10)
O1 Ca1 H3 2 . 87.3(10)
C1 Ca1 H3 2 . 110.7(10)
C1 Ca1 H3 . . 107.0(10)
C2 Ca1 H3 2 . 141.0(10)
C2 Ca1 H3 . . 106.2(9)
Cs1 Ca1 H3 2 . 123.2(10)
Cs1 Ca1 H3 . . 61.3(10)
O2W Ca1 H4 2 . 100.2(12)
O2W Ca1 H4 . . 16.9(10)
O3 Ca1 H4 2 . 169.1(11)
O3 Ca1 H4 . . 79.6(12)
O1 Ca1 H4 . . 80.4(10)
O1 Ca1 H4 2 . 106.6(10)
C1 Ca1 H4 2 . 129.7(10)
C1 Ca1 H4 . . 78.8(10)
C2 Ca1 H4 2 . 159.8(11)
C2 Ca1 H4 . . 77.8(11)
Cs1 Ca1 H4 2 . 121.0(11)
Cs1 Ca1 H4 . . 62.0(11)
H3 Ca1 H4 . . 29.4(14)
O2 C1 O1 . . 125.9(2)
O2 C1 C2 . . 118.1(2)
O1 C1 C2 . . 116.0(2)
O2 C1 Ca1 . . 166.71(17)
C2 C1 Ca1 . . 74.64(12)
O2 C1 Cs1 . 6_556 53.94(13)
O1 C1 Cs1 . 6_556 138.48(15)
C2 C1 Cs1 . 6_556 79.72(11)
Ca1 C1 Cs1 . 6_556 130.00(7)
O2 C1 Cs1 . 6_566 88.32(14)
O1 C1 Cs1 . 6_566 54.36(11)
C2 C1 Cs1 . 6_566 133.18(13)
Ca1 C1 Cs1 . 6_566 84.67(5)
Cs1 C1 Cs1 6_556 6_566 141.18(6)
C1 O1 Ca1 . . 114.80(15)
C1 O1 Cs1 . 2 125.89(14)
Ca1 O1 Cs1 . 2 96.32(6)
C1 O1 Cs1 . 6_566 107.50(14)
Ca1 O1 Cs1 . 6_566 115.34(7)
Cs1 O1 Cs1 2 6_566 95.96(4)
C1 O2 Cs1 . 7_556 147.27(17)
C1 O2 Cs1 . 6_556 108.28(15)
Cs1 O2 Cs1 7_556 6_556 97.86(5)
O4 C2 O3 . . 125.9(2)
O4 C2 C1 . . 119.50(19)
O3 C2 C1 . . 114.60(18)
O4 C2 Ca1 . . 166.69(16)
C1 C2 Ca1 . . 73.76(11)
O4 C2 Cs1 . 6_556 58.69(13)
O3 C2 Cs1 . 6_556 137.27(14)
C1 C2 Cs1 . 6_556 77.18(11)
Ca1 C2 Cs1 . 6_556 128.24(7)
C2 O4 Cs1 . 4_545 127.57(15)
C2 O4 Cs1 . 6_556 103.37(14)
Cs1 O4 Cs1 4_545 6_556 120.35(6)
C2 O3 Ca1 . . 115.54(14)
C2 O3 Cs1 . . 138.80(14)
Ca1 O3 Cs1 . . 90.28(6)
Cs1 O1W H1 . . 95(4)
Cs1 O1W H2 . . 141(4)
H1 O1W H2 . . 111(5)
Ca1 O2W Cs1 . . 95.21(6)
Ca1 O2W H3 . . 126(3)
Cs1 O2W H3 . . 105(3)
Ca1 O2W H4 . . 116(4)
Cs1 O2W H4 . . 106(4)
H3 O2W H4 . . 106(5)

loop_
_geom_bond_atom_site_label_1
_geom_bond_atom_site_label_2
_geom_bond_site_symmetry_2
_geom_bond_distance
Cs1 O2 7_556 3.0837(18)
Cs1 O4 4 3.1206(18)
Cs1 O1W . 3.1369(19)
Cs1 O1 2 3.2557(18)
Cs1 O2 6 3.299(2)
Cs1 O1 6_565 3.3124(17)
Cs1 O2W . 3.318(2)
Cs1 O4 6 3.434(2)
Cs1 O3 . 3.4688(17)
Ca1 O2W . 2.0456(18)
Ca1 O3 . 2.0797(18)
Ca1 O1 . 2.0823(18)
C1 O2 . 1.246(3)
C1 O1 . 1.269(3)
C1 C2 . 1.559(3)
C2 O4 . 1.238(3)
C2 O3 . 1.275(3)
O1W H1 . 0.81(3)
O1W H2 . 0.81(3)
O2W H3 . 0.82(3)
O2W H4 . 0.81(3)

loop_
_geom_hbond_atom_site_label_D
_geom_hbond_atom_site_label_H
_geom_hbond_atom_site_label_A
_geom_hbond_site_symmetry_A
_geom_hbond_distance_DH
_geom_hbond_distance_HA
_geom_hbond_distance_DA
_geom_hbond_angle_DHA
_geom_hbond_publ_flag
O1W H1 O2 2 0.81(7) 1.91(7) 2.714(4) 172(6) yes
O1W H2 O3 5 0.81(4) 1.95(4) 2.736(2) 163(7) yes
O2W H3 O1W 5_565 0.82(3) 1.89(3) 2.680(2) 164(5) yes
O2W H4 O4 7_556 0.81(4) 1.92(3) 2.724(3) 176(7) yes

loop_
_geom_torsion_atom_site_label_1
_geom_torsion_atom_site_label_2
_geom_torsion_atom_site_label_3
_geom_torsion_atom_site_label_4
_geom_torsion_site_symmetry_1
_geom_torsion_site_symmetry_4
_geom_torsion
O2 Cs1 Ca1 O2W 7_556 2 115.19(8)
O4 Cs1 Ca1 O2W 4 2 39.97(10)
O1W Cs1 Ca1 O2W . 2 -79.43(7)
O1 Cs1 Ca1 O2W 2 2 -63.90(9)
O2 Cs1 Ca1 O2W 6 2 -149.93(7)
O1 Cs1 Ca1 O2W 6_565 2 0.17(7)
O2W Cs1 Ca1 O2W . 2 61.95(13)
O4 Cs1 Ca1 O2W 6 2 -135.51(8)
O3 Cs1 Ca1 O2W . 2 174.67(9)
C1 Cs1 Ca1 O2W 6 2 -134.13(7)
C1 Cs1 Ca1 O2W 6_565 2 18.20(7)
C2 Cs1 Ca1 O2W 6 2 -125.01(8)
O2 Cs1 Ca1 O2W 7_556 . 53.23(7)
O4 Cs1 Ca1 O2W 4 . -21.98(10)
O1W Cs1 Ca1 O2W . . -141.38(7)
O1 Cs1 Ca1 O2W 2 . -125.86(9)
O2 Cs1 Ca1 O2W 6 . 148.11(7)
O1 Cs1 Ca1 O2W 6_565 . -61.78(7)
O4 Cs1 Ca1 O2W 6 . 162.53(8)
O3 Cs1 Ca1 O2W . . 112.72(8)
C1 Cs1 Ca1 O2W 6 . 163.92(7)
C1 Cs1 Ca1 O2W 6_565 . -43.75(7)
C2 Cs1 Ca1 O2W 6 . 173.04(7)
O2 Cs1 Ca1 O3 7_556 2 -132.36(7)
O4 Cs1 Ca1 O3 4 2 152.42(10)
O1W Cs1 Ca1 O3 . 2 33.02(7)
O1 Cs1 Ca1 O3 2 2 48.55(8)
O2 Cs1 Ca1 O3 6 2 -37.49(6)
O1 Cs1 Ca1 O3 6_565 2 112.62(6)
O2W Cs1 Ca1 O3 . 2 174.40(8)
O4 Cs1 Ca1 O3 6 2 -23.07(8)
O3 Cs1 Ca1 O3 . 2 -72.88(11)
C1 Cs1 Ca1 O3 6 2 -21.68(7)
C1 Cs1 Ca1 O3 6_565 2 130.65(7)
C2 Cs1 Ca1 O3 6 2 -12.56(7)
O2 Cs1 Ca1 O3 7_556 . -59.48(7)
O4 Cs1 Ca1 O3 4 . -134.70(10)
O1W Cs1 Ca1 O3 . . 105.90(7)
O1 Cs1 Ca1 O3 2 . 121.43(8)
O2 Cs1 Ca1 O3 6 . 35.39(7)
O1 Cs1 Ca1 O3 6_565 . -174.50(6)
O2W Cs1 Ca1 O3 . . -112.72(8)
O4 Cs1 Ca1 O3 6 . 49.81(8)
C1 Cs1 Ca1 O3 6 . 51.20(7)
C1 Cs1 Ca1 O3 6_565 . -156.47(7)
C2 Cs1 Ca1 O3 6 . 60.32(7)
O2 Cs1 Ca1 O1 7_556 . -15.86(8)
O4 Cs1 Ca1 O1 4 . -91.08(11)
O1W Cs1 Ca1 O1 . . 149.52(7)
O1 Cs1 Ca1 O1 2 . 165.05(12)
O2 Cs1 Ca1 O1 6 . 79.01(7)
O1 Cs1 Ca1 O1 6_565 . -130.88(6)
O2W Cs1 Ca1 O1 . . -69.10(9)
O4 Cs1 Ca1 O1 6 . 93.43(8)
O3 Cs1 Ca1 O1 . . 43.62(8)
C1 Cs1 Ca1 O1 6 . 94.82(7)
C1 Cs1 Ca1 O1 6_565 . -112.85(7)
C2 Cs1 Ca1 O1 6 . 103.94(7)
O2 Cs1 Ca1 O1 7_556 2 179.09(7)
O4 Cs1 Ca1 O1 4 2 103.88(10)
O1W Cs1 Ca1 O1 . 2 -15.53(7)
O2 Cs1 Ca1 O1 6 2 -86.03(7)
O1 Cs1 Ca1 O1 6_565 2 64.08(8)
O2W Cs1 Ca1 O1 . 2 125.86(9)
O4 Cs1 Ca1 O1 6 2 -71.61(8)
O3 Cs1 Ca1 O1 . 2 -121.43(8)
C1 Cs1 Ca1 O1 6 2 -70.23(7)
C1 Cs1 Ca1 O1 6_565 2 82.10(7)
C2 Cs1 Ca1 O1 6 2 -61.11(7)
O2 Cs1 Ca1 C1 7_556 2 -163.20(6)
O4 Cs1 Ca1 C1 4 2 121.58(10)
O1W Cs1 Ca1 C1 . 2 2.18(6)
O1 Cs1 Ca1 C1 2 2 17.71(7)
O2 Cs1 Ca1 C1 6 2 -68.32(6)
O1 Cs1 Ca1 C1 6_565 2 81.78(6)
O2W Cs1 Ca1 C1 . 2 143.56(8)
O4 Cs1 Ca1 C1 6 2 -53.90(7)
O3 Cs1 Ca1 C1 . 2 -103.72(7)
C1 Cs1 Ca1 C1 6 2 -52.52(7)
C1 Cs1 Ca1 C1 6_565 2 99.81(5)
C2 Cs1 Ca1 C1 6 2 -43.40(6)
O2 Cs1 Ca1 C1 7_556 . -31.54(6)
O4 Cs1 Ca1 C1 4 . -106.76(10)
O1W Cs1 Ca1 C1 . . 133.84(6)
O1 Cs1 Ca1 C1 2 . 149.37(8)
O2 Cs1 Ca1 C1 6 . 63.34(6)
O1 Cs1 Ca1 C1 6_565 . -146.56(6)
O2W Cs1 Ca1 C1 . . -84.78(8)
O4 Cs1 Ca1 C1 6 . 77.76(7)
O3 Cs1 Ca1 C1 . . 27.94(7)
C1 Cs1 Ca1 C1 6 . 79.14(4)
C1 Cs1 Ca1 C1 6_565 . -128.53(6)
C2 Cs1 Ca1 C1 6 . 88.26(6)
O2 Cs1 Ca1 C2 7_556 2 -146.25(6)
O4 Cs1 Ca1 C2 4 2 138.54(9)
O1W Cs1 Ca1 C2 . 2 19.14(6)
O1 Cs1 Ca1 C2 2 2 34.66(7)
O2 Cs1 Ca1 C2 6 2 -51.37(5)
O1 Cs1 Ca1 C2 6_565 2 98.74(5)
O2W Cs1 Ca1 C2 . 2 160.52(8)
O4 Cs1 Ca1 C2 6 2 -36.95(7)
O3 Cs1 Ca1 C2 . 2 -86.76(7)
C1 Cs1 Ca1 C2 6 2 -35.56(6)
C1 Cs1 Ca1 C2 6_565 2 116.76(6)
C2 Cs1 Ca1 C2 6 2 -26.45(8)
O2 Cs1 Ca1 C2 7_556 . -46.56(6)
O4 Cs1 Ca1 C2 4 . -121.77(9)
O1W Cs1 Ca1 C2 . . 118.83(6)
O1 Cs1 Ca1 C2 2 . 134.35(7)
O2 Cs1 Ca1 C2 6 . 48.32(5)
O1 Cs1 Ca1 C2 6_565 . -161.57(5)
O2W Cs1 Ca1 C2 . . -99.79(7)
O4 Cs1 Ca1 C2 6 . 62.74(7)
O3 Cs1 Ca1 C2 . . 12.93(7)
C1 Cs1 Ca1 C2 6 . 64.13(6)
C1 Cs1 Ca1 C2 6_565 . -143.54(6)
C2 Cs1 Ca1 C2 6 . 73.24(2)
O2W Ca1 C1 O2 2 . 15.1(8)
O2W Ca1 C1 O2 . . 112.3(7)
O3 Ca1 C1 O2 2 . -73.7(8)
O3 Ca1 C1 O2 . . -163.8(8)
O1 Ca1 C1 O2 . . 19.6(7)
O1 Ca1 C1 O2 2 . -145.6(7)
C1 Ca1 C1 O2 2 . -113.1(8)
C2 Ca1 C1 O2 2 . -87.4(7)
C2 Ca1 C1 O2 . . -164.0(8)
Cs1 Ca1 C1 O2 2 . -17.4(7)
Cs1 Ca1 C1 O2 . . 167.0(7)
O2W Ca1 C1 O1 2 . -4.56(18)
O2W Ca1 C1 O1 . . 92.68(17)
O3 Ca1 C1 O1 2 . -93.30(16)
O3 Ca1 C1 O1 . . 176.60(19)
O1 Ca1 C1 O1 2 . -165.18(13)
C1 Ca1 C1 O1 2 . -132.75(17)
C2 Ca1 C1 O1 2 . -106.99(16)
C2 Ca1 C1 O1 . . 176.4(2)
Cs1 Ca1 C1 O1 2 . -37.03(15)
Cs1 Ca1 C1 O1 . . 147.37(15)
O2W Ca1 C1 C2 2 . 179.01(11)
O2W Ca1 C1 C2 . . -83.74(12)
O3 Ca1 C1 C2 2 . 90.27(12)
O3 Ca1 C1 C2 . . 0.17(11)
O1 Ca1 C1 C2 . . -176.4(2)
O1 Ca1 C1 C2 2 . 18.39(18)
C1 Ca1 C1 C2 2 . 50.82(10)
C2 Ca1 C1 C2 2 . 76.58(14)
Cs1 Ca1 C1 C2 2 . 146.54(11)
Cs1 Ca1 C1 C2 . . -29.06(11)
O2W Ca1 C1 Cs1 2 6_556 117.19(10)
O2W Ca1 C1 Cs1 . 6_556 -145.57(10)
O3 Ca1 C1 Cs1 2 6_556 28.45(10)
O3 Ca1 C1 Cs1 . 6_556 -61.65(9)
O1 Ca1 C1 Cs1 . 6_556 121.8(2)
O1 Ca1 C1 Cs1 2 6_556 -43.43(17)
C1 Ca1 C1 Cs1 2 6_556 -11.00(6)
C2 Ca1 C1 Cs1 2 6_556 14.76(11)
C2 Ca1 C1 Cs1 . 6_556 -61.82(11)
Cs1 Ca1 C1 Cs1 2 6_556 84.72(8)
Cs1 Ca1 C1 Cs1 . 6_556 -90.88(8)
O2W Ca1 C1 Cs1 2 6_566 -43.40(8)
O2W Ca1 C1 Cs1 . 6_566 53.84(7)
O3 Ca1 C1 Cs1 2 6_566 -132.14(6)
O3 Ca1 C1 Cs1 . 6_566 137.76(8)
O1 Ca1 C1 Cs1 . 6_566 -38.84(15)
O1 Ca1 C1 Cs1 2 6_566 155.98(10)
C1 Ca1 C1 Cs1 2 6_566 -171.59(5)
C2 Ca1 C1 Cs1 2 6_566 -145.83(5)
C2 Ca1 C1 Cs1 . 6_566 137.59(12)
Cs1 Ca1 C1 Cs1 2 6_566 -75.87(3)
Cs1 Ca1 C1 Cs1 . 6_566 108.53(3)
O2 C1 O1 Ca1 . . -174.53(19)
C2 C1 O1 Ca1 . . 3.8(2)
Cs1 C1 O1 Ca1 6_556 . -100.7(2)
Cs1 C1 O1 Ca1 6_566 . 129.79(16)
O2 C1 O1 Cs1 . 2 -55.6(3)
C2 C1 O1 Cs1 . 2 122.78(17)
Ca1 C1 O1 Cs1 . 2 118.94(19)
Cs1 C1 O1 Cs1 6_556 2 18.2(3)
Cs1 C1 O1 Cs1 6_566 2 -111.26(16)
O2 C1 O1 Cs1 . 6_566 55.7(3)
C2 C1 O1 Cs1 . 6_566 -125.96(15)
Ca1 C1 O1 Cs1 . 6_566 -129.79(16)
Cs1 C1 O1 Cs1 6_556 6_566 129.51(16)
O2W Ca1 O1 C1 2 . 175.89(16)
O2W Ca1 O1 C1 . . -89.85(17)
O3 Ca1 O1 C1 2 . 87.52(16)
O3 Ca1 O1 C1 . . -2.85(16)
O1 Ca1 O1 C1 2 . 42.85(15)
C1 Ca1 O1 C1 2 . 72.6(2)
C2 Ca1 O1 C1 2 . 83.21(17)
C2 Ca1 O1 C1 . . -2.27(14)
Cs1 Ca1 O1 C1 2 . 134.50(17)
Cs1 Ca1 O1 C1 . . -39.83(18)
O2W Ca1 O1 Cs1 2 2 41.39(6)
O2W Ca1 O1 Cs1 . 2 135.65(6)
O3 Ca1 O1 Cs1 2 2 -46.97(6)
O3 Ca1 O1 Cs1 . 2 -137.35(7)
O1 Ca1 O1 Cs1 2 2 -91.7(5)
C1 Ca1 O1 Cs1 2 2 -61.87(12)
C1 Ca1 O1 Cs1 . 2 -134.50(18)
C2 Ca1 O1 Cs1 2 2 -51.29(7)
C2 Ca1 O1 Cs1 . 2 -136.77(8)
Cs1 Ca1 O1 Cs1 . 2 -174.33(3)
O2W Ca1 O1 Cs1 2 6_566 -58.29(8)
O2W Ca1 O1 Cs1 . 6_566 35.97(8)
O3 Ca1 O1 Cs1 2 6_566 -146.65(8)
O3 Ca1 O1 Cs1 . 6_566 122.98(8)
O1 Ca1 O1 Cs1 2 6_566 168.7(4)
C1 Ca1 O1 Cs1 2 6_566 -161.55(9)
C1 Ca1 O1 Cs1 . 6_566 125.83(19)
C2 Ca1 O1 Cs1 2 6_566 -150.97(6)
C2 Ca1 O1 Cs1 . 6_566 123.55(10)
Cs1 Ca1 O1 Cs1 2 6_566 -99.68(7)
Cs1 Ca1 O1 Cs1 . 6_566 86.00(7)
O1 C1 O2 Cs1 . 7_556 -90.7(4)
C2 C1 O2 Cs1 . 7_556 91.0(3)
Ca1 C1 O2 Cs1 . 7_556 -106.6(7)
Cs1 C1 O2 Cs1 6_556 7_556 141.3(3)
Cs1 C1 O2 Cs1 6_566 7_556 -48.5(3)
O1 C1 O2 Cs1 . 6_556 128.0(2)
C2 C1 O2 Cs1 . 6_556 -50.3(2)
Ca1 C1 O2 Cs1 . 6_556 112.1(7)
Cs1 C1 O2 Cs1 6_566 6_556 170.22(7)
O2 C1 C2 O4 . . -3.0(3)
O1 C1 C2 O4 . . 178.5(2)
Ca1 C1 C2 O4 . . -178.8(2)
Cs1 C1 C2 O4 6_556 . -42.18(19)
Cs1 C1 C2 O4 6_566 . 114.1(2)
O2 C1 C2 O3 . . 175.6(2)
O1 C1 C2 O3 . . -2.9(3)
Ca1 C1 C2 O3 . . -0.25(16)
Cs1 C1 C2 O3 6_556 . 136.42(18)
Cs1 C1 C2 O3 6_566 . -67.3(2)
O2 C1 C2 Ca1 . . 175.9(2)
O1 C1 C2 Ca1 . . -2.63(16)
Cs1 C1 C2 Ca1 6_556 . 136.67(5)
Cs1 C1 C2 Ca1 6_566 . -67.05(14)
O2 C1 C2 Cs1 . 6_556 39.20(19)
O1 C1 C2 Cs1 . 6_556 -139.29(19)
Ca1 C1 C2 Cs1 . 6_556 -136.67(5)
Cs1 C1 C2 Cs1 6_566 6_556 156.28(15)
O2W Ca1 C2 O4 2 . 174.0(7)
O2W Ca1 C2 O4 . . -86.1(7)
O3 Ca1 C2 O4 2 . 85.2(7)
O3 Ca1 C2 O4 . . -4.0(7)
O1 Ca1 C2 O4 . . 177.4(8)
O1 Ca1 C2 O4 2 . 6.8(7)
C1 Ca1 C2 O4 2 . 32.2(7)
C1 Ca1 C2 O4 . . 175.6(8)
C2 Ca1 C2 O4 2 . 63.4(7)
Cs1 Ca1 C2 O4 2 . 143.9(7)
Cs1 Ca1 C2 O4 . . -32.6(7)
O2W Ca1 C2 O3 2 . 178.02(16)
O2W Ca1 C2 O3 . . -82.03(17)
O3 Ca1 C2 O3 2 . 89.18(18)
O1 Ca1 C2 O3 . . -178.59(19)
O1 Ca1 C2 O3 2 . 10.82(18)
C1 Ca1 C2 O3 2 . 36.19(17)
C1 Ca1 C2 O3 . . 179.7(2)
C2 Ca1 C2 O3 2 . 67.45(15)
Cs1 Ca1 C2 O3 2 . 147.91(15)
Cs1 Ca1 C2 O3 . . -28.54(15)
O2W Ca1 C2 C1 2 . -1.64(19)
O2W Ca1 C2 C1 . . 98.31(12)
O3 Ca1 C2 C1 2 . -90.48(12)
O3 Ca1 C2 C1 . . -179.7(2)
O1 Ca1 C2 C1 . . 1.75(11)
O1 Ca1 C2 C1 2 . -168.84(11)
C1 Ca1 C2 C1 2 . -143.47(10)
C2 Ca1 C2 C1 2 . -112.21(12)
Cs1 Ca1 C2 C1 2 . -31.75(11)
Cs1 Ca1 C2 C1 . . 151.80(11)
O2W Ca1 C2 Cs1 2 6_556 56.78(16)
O2W Ca1 C2 Cs1 . 6_556 156.73(9)
O3 Ca1 C2 Cs1 2 6_556 -32.05(9)
O3 Ca1 C2 Cs1 . 6_556 -121.23(19)
O1 Ca1 C2 Cs1 . 6_556 60.17(9)
O1 Ca1 C2 Cs1 2 6_556 -110.41(9)
C1 Ca1 C2 Cs1 2 6_556 -85.05(9)
C1 Ca1 C2 Cs1 . 6_556 58.42(11)
C2 Ca1 C2 Cs1 2 6_556 -53.78(6)
Cs1 Ca1 C2 Cs1 2 6_556 26.67(8)
Cs1 Ca1 C2 Cs1 . 6_556 -149.78(8)
O3 C2 O4 Cs1 . 4_545 18.6(3)
C1 C2 O4 Cs1 . 4_545 -163.01(13)
Ca1 C2 O4 Cs1 . 4_545 21.8(8)
Cs1 C2 O4 Cs1 6_556 4_545 146.96(19)
O3 C2 O4 Cs1 . 6_556 -128.4(2)
C1 C2 O4 Cs1 . 6_556 50.0(2)
Ca1 C2 O4 Cs1 . 6_556 -125.2(7)
O4 C2 O3 Ca1 . . 178.86(19)
C1 C2 O3 Ca1 . . 0.4(2)
Cs1 C2 O3 Ca1 6_556 . 98.19(19)
O4 C2 O3 Cs1 . . -57.5(3)
C1 C2 O3 Cs1 . . 123.99(18)
Ca1 C2 O3 Cs1 . . 123.6(2)
Cs1 C2 O3 Cs1 6_556 . -138.18(13)
O2W Ca1 O3 C2 . . 97.94(16)
O3 Ca1 O3 C2 2 . -91.27(16)
O1 Ca1 O3 C2 . . 1.18(16)
O1 Ca1 O3 C2 2 . -170.26(16)
C1 Ca1 O3 C2 2 . -146.50(16)
C1 Ca1 O3 C2 . . -0.22(14)
C2 Ca1 O3 C2 2 . -114.89(16)
Cs1 Ca1 O3 C2 2 . -36.38(17)
Cs1 Ca1 O3 C2 . . 146.74(17)
O2W Ca1 O3 Cs1 . . -48.80(6)
O3 Ca1 O3 Cs1 2 . 121.99(6)
O1 Ca1 O3 Cs1 . . -145.56(6)
O1 Ca1 O3 Cs1 2 . 43.00(6)
C1 Ca1 O3 Cs1 2 . 66.76(5)
C1 Ca1 O3 Cs1 . . -146.96(8)
C2 Ca1 O3 Cs1 2 . 98.37(5)
C2 Ca1 O3 Cs1 . . -146.74(17)
Cs1 Ca1 O3 Cs1 2 . 176.877(14)
O2 Cs1 O3 C2 7_556 . -19.6(2)
O4 Cs1 O3 C2 4 . -3.0(3)
O1W Cs1 O3 C2 . . 150.9(2)
O1 Cs1 O3 C2 2 . -164.4(2)
O2 Cs1 O3 C2 6 . 85.8(2)
O1 Cs1 O3 C2 6_565 . -124.3(2)
O2W Cs1 O3 C2 . . -94.1(2)
O4 Cs1 O3 C2 6 . 79.9(2)
C1 Cs1 O3 C2 6 . 97.4(2)
C1 Cs1 O3 C2 6_565 . -101.0(2)
C2 Cs1 O3 C2 6 . 95.3(2)
O2 Cs1 O3 Ca1 7_556 . 111.65(7)
O4 Cs1 O3 Ca1 4 . 128.25(11)
O1W Cs1 O3 Ca1 . . -77.83(6)
O1 Cs1 O3 Ca1 2 . -33.05(5)
O2 Cs1 O3 Ca1 6 . -142.87(7)
O1 Cs1 O3 Ca1 6_565 . 6.97(8)
O2W Cs1 O3 Ca1 . . 37.23(5)
O4 Cs1 O3 Ca1 6 . -148.82(5)
C1 Cs1 O3 Ca1 6 . -131.32(6)
C1 Cs1 O3 Ca1 6_565 . 30.32(8)
C2 Cs1 O3 Ca1 6 . -133.39(5)
O2W Ca1 O2W Cs1 2 . -136.80(8)
O3 Ca1 O2W Cs1 . . 52.16(6)
O1 Ca1 O2W Cs1 . . 130.87(6)
O1 Ca1 O2W Cs1 2 . -40.35(6)
C1 Ca1 O2W Cs1 2 . -38.51(8)
C1 Ca1 O2W Cs1 . . 106.96(6)
C2 Ca1 O2W Cs1 2 . -37.56(14)
C2 Ca1 O2W Cs1 . . 75.56(5)
Cs1 Ca1 O2W Cs1 2 . 177.031(16)
O2 Cs1 O2W Ca1 7_556 . -117.98(8)
O4 Cs1 O2W Ca1 4 . 169.09(5)
O1W Cs1 O2W Ca1 . . 43.91(7)
O1 Cs1 O2W Ca1 2 . 30.93(5)
O2 Cs1 O2W Ca1 6 . -38.25(8)
O1 Cs1 O2W Ca1 6_565 . 118.48(6)
O4 Cs1 O2W Ca1 6 . -66.5(2)
O3 Cs1 O2W Ca1 . . -38.14(5)
C1 Cs1 O2W Ca1 6 . -21.98(9)
C1 Cs1 O2W Ca1 6_565 . 136.42(7)
C2 Cs1 O2W Ca1 6 . -14.46(15)
